data_4106705
loop_
_publ_author_name
'James A. Birrell'
'Jean-Nicolas Desrosiers'
'Eric N. Jacobsen'

_publ_section_title
;
 Enantioselective Acylation of Silyl Ketene Acetals through Fluoride
 Anion-Binding Catalysis
;
_journal_name_full 'Journal of the American Chemical Society'
_journal_page_first 13872
_journal_page_last 13875
_journal_paper_doi 10.1021/ja205602j
_journal_volume 133
_journal_year 2011
_chemical_absolute_configuration ad
_chemical_formula_sum 'C21 H16 O3'
_chemical_formula_weight 316.34
_chemical_name_systematic
; 
 ? 
;
_space_group_IT_number 4
_symmetry_cell_setting monoclinic
_symmetry_space_group_name_Hall 'P 2yb'
_symmetry_space_group_name_H-M 'P 1 21 1'
_atom_sites_solution_hydrogens geom
_atom_sites_solution_primary direct
_atom_sites_solution_secondary difmap
_audit_creation_method SHELXL-97
_cell_angle_alpha 90.00
_cell_angle_beta 94.518(2)
_cell_angle_gamma 90.00
_cell_formula_units_Z 2
_cell_length_a 5.7685(3)
_cell_length_b 10.6003(5)
_cell_length_c 12.1274(6)
_cell_measurement_reflns_used 17126
_cell_measurement_temperature 100(2)
_cell_measurement_theta_max 65.4
_cell_measurement_theta_min 2.65
_cell_volume 739.26(6)
_computing_cell_refinement 'SAINT 7.46A (Bruker-AXS, 2009)'
_computing_data_collection 'APEX2 v2009.3.0 (Bruker-AXS, 2009)'
_computing_data_reduction 'SAINT 7.46A (Bruker-AXS, 2009)'
_computing_molecular_graphics 'Bruker SHELXTL'
_computing_publication_material 'Bruker SHELXTL'
_computing_structure_refinement 'SHELXL-97 (Sheldrick, 2008)'
_computing_structure_solution 'SHELXS-97 (Sheldrick, 2008)'
_diffrn_ambient_temperature 100(2)
_diffrn_measured_fraction_theta_full 0.990
_diffrn_measured_fraction_theta_max 0.990
_diffrn_measurement_device_type 'CCD area detector'
_diffrn_measurement_method 'phi and omega scans'
_diffrn_radiation_monochromator graphite
_diffrn_radiation_source 'Cu-ImS microfocus tube'
_diffrn_radiation_type CuK\a
_diffrn_radiation_wavelength 1.54178
_diffrn_reflns_av_R_equivalents 0.0299
_diffrn_reflns_av_sigmaI/netI 0.0143
_diffrn_reflns_limit_h_max 6
_diffrn_reflns_limit_h_min -5
_diffrn_reflns_limit_k_max 12
_diffrn_reflns_limit_k_min -12
_diffrn_reflns_limit_l_max 13
_diffrn_reflns_limit_l_min -14
_diffrn_reflns_number 17872
_diffrn_reflns_theta_full 65.93
_diffrn_reflns_theta_max 65.93
_diffrn_reflns_theta_min 3.66
_exptl_absorpt_coefficient_mu 0.760
_exptl_absorpt_correction_T_max 0.8753
_exptl_absorpt_correction_T_min 0.8153
_exptl_absorpt_correction_type multi-scan
_exptl_absorpt_process_details sadabs
_exptl_crystal_colour colorless
_exptl_crystal_density_diffrn 1.421
_exptl_crystal_description block
_exptl_crystal_F_000 332
_exptl_crystal_size_max 0.28
_exptl_crystal_size_mid 0.24
_exptl_crystal_size_min 0.18
_refine_diff_density_max 0.134
_refine_diff_density_min -0.121
_refine_diff_density_rms 0.030
_refine_ls_abs_structure_details 'Flack H D (1983), Acta Cryst. A39, 876-881'
_refine_ls_abs_structure_Flack -0.07(14)
_refine_ls_extinction_coef 0.0139(8)
_refine_ls_extinction_expression Fc^*^=kFc[1+0.001xFc^2^\l^3^/sin(2\q)]^-1/4^
_refine_ls_extinction_method SHELXL
_refine_ls_goodness_of_fit_ref 1.047
_refine_ls_hydrogen_treatment constr
_refine_ls_matrix_type full
_refine_ls_number_parameters 218
_refine_ls_number_reflns 2400
_refine_ls_number_restraints 1
_refine_ls_restrained_S_all 1.047
_refine_ls_R_factor_all 0.0218
_refine_ls_R_factor_gt 0.0217
_refine_ls_shift/su_max 0.000
_refine_ls_shift/su_mean 0.000
_refine_ls_structure_factor_coef Fsqd
_refine_ls_weighting_details 'calc w=1/[\s^2^(Fo^2^)+(0.0334P)^2^+0.1181P] where P=(Fo^2^+2Fc^2^)/3'
_refine_ls_weighting_scheme calc
_refine_ls_wR_factor_gt 0.0563
_refine_ls_wR_factor_ref 0.0564
_reflns_number_gt 2387
_reflns_number_total 2400
_reflns_threshold_expression >2sigma(I)
_cod_data_source_file ja205602j_si_001.cif
_cod_data_source_block JAB-B-175A
_cod_database_code 4106705
_refine_ls_abs_structure_hooft -0.03(4)

loop_
_symmetry_equiv_pos_as_xyz
'x, y, z'
'-x, y+1/2, -z'

loop_
_atom_site_label
_atom_site_type_symbol
_atom_site_fract_x
_atom_site_fract_y
_atom_site_fract_z
_atom_site_U_iso_or_equiv
_atom_site_adp_type
_atom_site_occupancy
_atom_site_symmetry_multiplicity
_atom_site_calc_flag
_atom_site_refinement_flags
O1 O 0.27767(14) 0.39350(9) 0.03174(7) 0.0214(2) Uani 1 1 d .
O2 O 0.23196(16) 0.67251(9) -0.03822(8) 0.0262(2) Uani 1 1 d .
O3 O -0.07593(15) 0.56457(9) -0.10853(7) 0.0239(2) Uani 1 1 d .
C1 C 0.3603(2) 0.27774(11) 0.23514(10) 0.0192(3) Uani 1 1 d .
H1 H 0.4710 0.2677 0.1818 0.023 Uiso 1 1 calc R
C2 C 0.3820(2) 0.20448(11) 0.33274(10) 0.0193(3) Uani 1 1 d .
C3 C 0.5655(2) 0.11697(12) 0.35357(11) 0.0216(3) Uani 1 1 d .
H3 H 0.6809 0.1088 0.3023 0.026 Uiso 1 1 calc R
C4 C 0.5783(2) 0.04399(12) 0.44703(11) 0.0235(3) Uani 1 1 d .
H4 H 0.7027 -0.0141 0.4605 0.028 Uiso 1 1 calc R
C5 C 0.4067(2) 0.05499(12) 0.52352(10) 0.0234(3) Uani 1 1 d .
H5 H 0.4154 0.0031 0.5876 0.028 Uiso 1 1 calc R
C6 C 0.2281(2) 0.13955(12) 0.50636(10) 0.0218(3) Uani 1 1 d .
H6 H 0.1145 0.1461 0.5587 0.026 Uiso 1 1 calc R
C7 C 0.2114(2) 0.21743(12) 0.41107(10) 0.0198(3) Uani 1 1 d .
C8 C 0.0313(2) 0.30721(12) 0.38968(10) 0.0210(3) Uani 1 1 d .
H8 H -0.0822 0.3176 0.4416 0.025 Uiso 1 1 calc R
C9 C 0.0177(2) 0.37924(12) 0.29582(10) 0.0197(3) Uani 1 1 d .
H9 H -0.1024 0.4402 0.2841 0.024 Uiso 1 1 calc R
C10 C 0.1828(2) 0.36319(12) 0.21545(10) 0.0184(3) Uani 1 1 d .
C11 C 0.1687(2) 0.43144(11) 0.10736(11) 0.0183(3) Uani 1 1 d .
C12 C 0.0064(2) 0.54581(11) 0.08556(10) 0.0184(3) Uani 1 1 d .
C13 C 0.0253(2) 0.64902(11) 0.17326(10) 0.0177(3) Uani 1 1 d .
C14 C 0.2312(2) 0.66774(12) 0.23942(10) 0.0202(3) Uani 1 1 d .
H14 H 0.3556 0.6096 0.2356 0.024 Uiso 1 1 calc R
C15 C 0.2573(2) 0.77013(12) 0.31089(10) 0.0223(3) Uani 1 1 d .
H15 H 0.3982 0.7810 0.3560 0.027 Uiso 1 1 calc R
C16 C 0.0781(2) 0.85628(12) 0.31644(10) 0.0222(3) Uani 1 1 d .
H16 H 0.0963 0.9272 0.3643 0.027 Uiso 1 1 calc R
C17 C -0.1280(2) 0.83817(12) 0.25161(11) 0.0224(3) Uani 1 1 d .
H17 H -0.2522 0.8964 0.2559 0.027 Uiso 1 1 calc R
C18 C -0.1544(2) 0.73598(12) 0.18072(10) 0.0202(3) Uani 1 1 d .
H18 H -0.2964 0.7249 0.1366 0.024 Uiso 1 1 calc R
C19 C 0.0725(2) 0.60253(12) -0.02506(10) 0.0205(3) Uani 1 1 d .
C20 C -0.2453(2) 0.47593(14) -0.07047(11) 0.0256(3) Uani 1 1 d .
H20B H -0.2032 0.3883 -0.0890 0.031 Uiso 1 1 calc R
H20A H -0.4024 0.4944 -0.1056 0.031 Uiso 1 1 calc R
C21 C -0.2398(2) 0.49296(12) 0.05405(10) 0.0209(3) Uani 1 1 d .
H21B H -0.2633 0.4115 0.0914 0.025 Uiso 1 1 calc R
H21A H -0.3610 0.5531 0.0739 0.025 Uiso 1 1 calc R

loop_
_atom_site_aniso_label
_atom_site_aniso_U_11
_atom_site_aniso_U_22
_atom_site_aniso_U_33
_atom_site_aniso_U_23
_atom_site_aniso_U_13
_atom_site_aniso_U_12
O1 0.0217(5) 0.0211(5) 0.0216(4) -0.0016(4) 0.0035(3) 0.0018(4)
O2 0.0299(5) 0.0213(5) 0.0283(5) 0.0013(4) 0.0087(4) -0.0041(4)
O3 0.0303(5) 0.0205(5) 0.0203(4) 0.0017(4) -0.0007(3) 0.0002(4)
C1 0.0193(6) 0.0166(6) 0.0219(6) -0.0027(5) 0.0026(4) -0.0029(5)
C2 0.0196(6) 0.0144(6) 0.0234(6) -0.0035(5) -0.0011(5) -0.0037(5)
C3 0.0207(6) 0.0180(6) 0.0261(7) -0.0019(5) 0.0015(5) -0.0017(5)
C4 0.0235(7) 0.0174(7) 0.0285(7) -0.0013(6) -0.0040(5) 0.0005(5)
C5 0.0297(7) 0.0179(6) 0.0218(6) 0.0003(6) -0.0032(5) -0.0030(5)
C6 0.0253(7) 0.0196(7) 0.0204(6) -0.0028(5) 0.0015(5) -0.0041(5)
C7 0.0216(6) 0.0160(6) 0.0214(6) -0.0042(5) -0.0009(5) -0.0035(5)
C8 0.0220(7) 0.0198(7) 0.0216(6) -0.0037(5) 0.0044(5) -0.0023(5)
C9 0.0188(6) 0.0165(7) 0.0237(6) -0.0022(5) 0.0010(5) 0.0007(5)
C10 0.0193(6) 0.0138(6) 0.0219(6) -0.0024(5) 0.0009(5) -0.0029(5)
C11 0.0161(6) 0.0155(6) 0.0230(7) -0.0034(5) 0.0003(5) -0.0035(5)
C12 0.0177(6) 0.0179(6) 0.0198(6) 0.0005(5) 0.0021(4) -0.0006(5)
C13 0.0205(6) 0.0162(6) 0.0169(6) 0.0019(5) 0.0038(4) -0.0021(5)
C14 0.0201(6) 0.0166(6) 0.0241(6) 0.0024(5) 0.0020(5) 0.0009(5)
C15 0.0240(7) 0.0218(7) 0.0205(6) 0.0016(5) -0.0015(5) -0.0052(5)
C16 0.0294(7) 0.0165(6) 0.0209(6) -0.0016(5) 0.0041(5) -0.0024(5)
C17 0.0256(7) 0.0172(7) 0.0253(6) 0.0013(5) 0.0064(5) 0.0030(5)
C18 0.0194(6) 0.0186(6) 0.0227(6) 0.0016(5) 0.0024(5) -0.0011(5)
C19 0.0239(7) 0.0152(6) 0.0228(6) -0.0007(5) 0.0041(5) 0.0037(5)
C20 0.0268(7) 0.0242(7) 0.0253(7) 0.0002(6) -0.0018(5) -0.0023(6)
C21 0.0189(6) 0.0195(7) 0.0243(7) -0.0030(5) 0.0013(5) -0.0011(5)

loop_
_atom_type_symbol
_atom_type_description
_atom_type_scat_dispersion_real
_atom_type_scat_dispersion_imag
_atom_type_scat_source
C C 0.0181 0.0091 'International Tables Vol C Tables 4.2.6.8 and 6.1.1.4'
H H 0.0000 0.0000 'International Tables Vol C Tables 4.2.6.8 and 6.1.1.4'
O O 0.0492 0.0322 'International Tables Vol C Tables 4.2.6.8 and 6.1.1.4'

loop_
_geom_angle_atom_site_label_1
_geom_angle_atom_site_label_2
_geom_angle_atom_site_label_3
_geom_angle
C19 O3 C20 111.12(10)
C10 C1 C2 121.59(11)
C10 C1 H1 119.2
C2 C1 H1 119.2
C1 C2 C3 121.71(11)
C1 C2 C7 118.96(11)
C3 C2 C7 119.32(11)
C4 C3 C2 120.58(12)
C4 C3 H3 119.7
C2 C3 H3 119.7
C3 C4 C5 120.11(12)
C3 C4 H4 119.9
C5 C4 H4 119.9
C6 C5 C4 120.78(12)
C6 C5 H5 119.6
C4 C5 H5 119.6
C5 C6 C7 120.48(12)
C5 C6 H6 119.8
C7 C6 H6 119.8
C6 C7 C8 122.82(11)
C6 C7 C2 118.72(11)
C8 C7 C2 118.46(11)
C9 C8 C7 121.36(11)
C9 C8 H8 119.3
C7 C8 H8 119.3
C8 C9 C10 120.30(11)
C8 C9 H9 119.8
C10 C9 H9 119.8
C1 C10 C9 119.26(11)
C1 C10 C11 117.38(10)
C9 C10 C11 123.31(11)
O1 C11 C10 120.29(11)
O1 C11 C12 118.18(11)
C10 C11 C12 121.42(10)
C13 C12 C11 115.83(10)
C13 C12 C19 108.52(10)
C11 C12 C19 105.47(10)
C13 C12 C21 116.52(10)
C11 C12 C21 106.93(10)
C19 C12 C21 102.18(10)
C14 C13 C18 118.17(11)
C14 C13 C12 121.00(11)
C18 C13 C12 120.45(11)
C15 C14 C13 121.05(11)
C15 C14 H14 119.5
C13 C14 H14 119.5
C16 C15 C14 120.04(11)
C16 C15 H15 120.0
C14 C15 H15 120.0
C15 C16 C17 119.43(12)
C15 C16 H16 120.3
C17 C16 H16 120.3
C18 C17 C16 120.54(12)
C18 C17 H17 119.7
C16 C17 H17 119.7
C17 C18 C13 120.77(12)
C17 C18 H18 119.6
C13 C18 H18 119.6
O2 C19 O3 122.48(12)
O2 C19 C12 126.81(12)
O3 C19 C12 110.70(10)
O3 C20 C21 106.05(10)
O3 C20 H20B 110.5
C21 C20 H20B 110.5
O3 C20 H20A 110.5
C21 C20 H20A 110.5
H20B C20 H20A 108.7
C20 C21 C12 103.63(10)
C20 C21 H21B 111.0
C12 C21 H21B 111.0
C20 C21 H21A 111.0
C12 C21 H21A 111.0
H21B C21 H21A 109.0

loop_
_geom_bond_atom_site_label_1
_geom_bond_atom_site_label_2
_geom_bond_distance
O1 C11 1.2200(15)
O2 C19 1.2020(15)
O3 C19 1.3354(15)
O3 C20 1.4565(16)
C1 C10 1.3737(17)
C1 C2 1.4129(17)
C1 H1 0.9500
C2 C3 1.4152(18)
C2 C7 1.4274(17)
C3 C4 1.3695(19)
C3 H3 0.9500
C4 C5 1.4138(18)
C4 H4 0.9500
C5 C6 1.3692(19)
C5 H5 0.9500
C6 C7 1.4174(18)
C6 H6 0.9500
C7 C8 1.4175(18)
C8 C9 1.3677(18)
C8 H8 0.9500
C9 C10 1.4256(16)
C9 H9 0.9500
C10 C11 1.4939(17)
C11 C12 1.5420(17)
C12 C13 1.5237(17)
C12 C19 1.5451(17)
C12 C21 1.5463(17)
C13 C14 1.3939(17)
C13 C18 1.3954(17)
C14 C15 1.3898(19)
C14 H14 0.9500
C15 C16 1.3849(18)
C15 H15 0.9500
C16 C17 1.3861(19)
C16 H16 0.9500
C17 C18 1.3838(18)
C17 H17 0.9500
C18 H18 0.9500
C20 C21 1.5186(19)
C20 H20B 0.9900
C20 H20A 0.9900
C21 H21B 0.9900
C21 H21A 0.9900

loop_
_geom_torsion_atom_site_label_1
_geom_torsion_atom_site_label_2
_geom_torsion_atom_site_label_3
_geom_torsion_atom_site_label_4
_geom_torsion
C10 C1 C2 C3 -179.58(11)
C10 C1 C2 C7 1.75(17)
C1 C2 C3 C4 -177.77(11)
C7 C2 C3 C4 0.90(17)
C2 C3 C4 C5 0.38(18)
C3 C4 C5 C6 -0.99(19)
C4 C5 C6 C7 0.28(19)
C5 C6 C7 C8 -179.47(12)
C5 C6 C7 C2 0.99(17)
C1 C2 C7 C6 177.13(11)
C3 C2 C7 C6 -1.57(16)
C1 C2 C7 C8 -2.42(16)
C3 C2 C7 C8 178.88(11)
C6 C7 C8 C9 -178.72(12)
C2 C7 C8 C9 0.81(17)
C7 C8 C9 C10 1.53(18)
C2 C1 C10 C9 0.57(17)
C2 C1 C10 C11 -177.13(11)
C8 C9 C10 C1 -2.23(17)
C8 C9 C10 C11 175.32(11)
C1 C10 C11 O1 15.25(16)
C9 C10 C11 O1 -162.35(12)
C1 C10 C11 C12 -168.56(11)
C9 C10 C11 C12 13.84(17)
O1 C11 C12 C13 -133.17(12)
C10 C11 C12 C13 50.56(15)
O1 C11 C12 C19 -13.17(14)
C10 C11 C12 C19 170.56(10)
O1 C11 C12 C21 95.08(13)
C10 C11 C12 C21 -81.19(13)
C11 C12 C13 C14 26.68(16)
C19 C12 C13 C14 -91.65(13)
C21 C12 C13 C14 153.77(11)
C11 C12 C13 C18 -160.56(11)
C19 C12 C13 C18 81.11(13)
C21 C12 C13 C18 -33.47(17)
C18 C13 C14 C15 -0.02(18)
C12 C13 C14 C15 172.90(11)
C13 C14 C15 C16 -0.64(19)
C14 C15 C16 C17 1.08(19)
C15 C16 C17 C18 -0.86(19)
C16 C17 C18 C13 0.20(19)
C14 C13 C18 C17 0.24(18)
C12 C13 C18 C17 -172.72(11)
C20 O3 C19 O2 177.38(12)
C20 O3 C19 C12 -3.33(14)
C13 C12 C19 O2 43.10(17)
C11 C12 C19 O2 -81.61(15)
C21 C12 C19 O2 166.75(12)
C13 C12 C19 O3 -136.15(10)
C11 C12 C19 O3 99.14(11)
C21 C12 C19 O3 -12.50(13)
C19 O3 C20 C21 18.31(14)
O3 C20 C21 C12 -25.00(13)
C13 C12 C21 C20 140.28(11)
C11 C12 C21 C20 -88.35(12)
C19 C12 C21 C20 22.19(12)
